data_7125008
loop_
_publ_author_name
'Kather, Ralf'
'Rychagova, Elena'
'Sanz Camacho, Paula'
'Ashbrook, Sharon E.'
'Woollins, J. Derek'
'Robben, Lars'
'Lork, Enno'
'Ketkov, Sergey'
'Beckmann, Jens'

_publ_section_title
;
 Increasing the Br\/onsted acidity of Ph2PO2H by the Lewis acid B(C6F5)3.
 Formation of an eight-membered boraphosphinate ring [Ph2POB(C6F5)2O]2.
;
_journal_issue 73
_journal_name_full 'Chemical communications (Cambridge, England)'
_journal_page_first 10992
_journal_page_last 10995
_journal_paper_doi 10.1039/c6cc06102h
_journal_volume 52
_journal_year 2016
_chemical_formula_moiety 'C18 H22 Br P Te'
_chemical_formula_sum 'C18 H22 Br P Te'
_chemical_formula_weight 476.85
_space_group_IT_number 14
_space_group_name_Hall '-P 2yn'
_space_group_name_H-M_alt 'P 1 21/n 1'
_symmetry_cell_setting monoclinic
_symmetry_Int_Tables_number 14
_symmetry_space_group_name_Hall '-P 2yn'
_symmetry_space_group_name_H-M 'P 1 21/n 1'
_atom_sites_solution_hydrogens geom
_atom_sites_solution_primary direct
_atom_sites_solution_secondary difmap
_audit_block_doi 10.5517/cc1jcclv
_audit_update_record
;
2015-07-07 deposited with the CCDC.
2016-08-18 downloaded from the CCDC.
;
_cell_angle_alpha 90.0000
_cell_angle_beta 97.078(7)
_cell_angle_gamma 90.0000
_cell_formula_units_Z 4
_cell_length_a 7.7860(8)
_cell_length_b 13.9267(14)
_cell_length_c 16.4054(18)
_cell_measurement_reflns_used 11329
_cell_measurement_temperature 125
_cell_measurement_theta_max 25.43
_cell_measurement_theta_min 3.02
_cell_volume 1765.3(3)
_computing_cell_refinement 'CrystalClear-SM Expert 2.0 r5'
_computing_data_collection 'CrystalClear-SM Expert 2.0 r5 (Rigaku, 2010)'
_computing_data_reduction 'CrystalClear-SM Expert 2.0 r5'
_computing_molecular_graphics 'CrystalStructure 4.1'
_computing_publication_material 'CrystalStructure 4.1 (Rigaku, 2013)'
_computing_structure_refinement 'SHELXL97 (Sheldrick, 2008)'
_computing_structure_solution SIR97
_diffrn_ambient_temperature 125
_diffrn_detector_area_resol_mean 14.286
_diffrn_measured_fraction_theta_full 0.998
_diffrn_measured_fraction_theta_max 0.998
_diffrn_measurement_device_type 'Rigaku Saturn70'
_diffrn_measurement_method \w
_diffrn_radiation_type 'Mo K\a'
_diffrn_radiation_wavelength 0.71075
_diffrn_reflns_av_R_equivalents 0.0265
_diffrn_reflns_limit_h_max 9
_diffrn_reflns_limit_h_min -9
_diffrn_reflns_limit_k_max 16
_diffrn_reflns_limit_k_min -16
_diffrn_reflns_limit_l_max 19
_diffrn_reflns_limit_l_min -19
_diffrn_reflns_number 13615
_diffrn_reflns_theta_full 25.35
_diffrn_reflns_theta_max 25.35
_diffrn_reflns_theta_min 3.02
_diffrn_standards_number 0
_exptl_absorpt_coefficient_mu 4.038
_exptl_absorpt_correction_T_max 0.851
_exptl_absorpt_correction_T_min 0.718
_exptl_absorpt_correction_type multi-scan
_exptl_absorpt_process_details 'REQAB (Rigaku, 1998)'
_exptl_crystal_colour colorless
_exptl_crystal_density_diffrn 1.794
_exptl_crystal_density_method 'not measured'
_exptl_crystal_description chunk
_exptl_crystal_F_000 928.00
_exptl_crystal_size_max 0.090
_exptl_crystal_size_mid 0.060
_exptl_crystal_size_min 0.040
_refine_diff_density_max 1.24
_refine_diff_density_min -0.60
_refine_ls_extinction_method none
_refine_ls_goodness_of_fit_ref 1.037
_refine_ls_hydrogen_treatment constr
_refine_ls_number_parameters 190
_refine_ls_number_reflns 3235
_refine_ls_number_restraints 12
_refine_ls_R_factor_gt 0.0230
_refine_ls_shift/su_max 0.001
_refine_ls_structure_factor_coef Fsqd
_refine_ls_weighting_details 'w = 1/[\s^2^(Fo^2^)+(0.0208P)^2^+3.2213P] where P=(Fo^2^+2Fc^2^)/3'
_refine_ls_weighting_scheme calc
_refine_ls_wR_factor_ref 0.0536
_reflns_number_gt 2938
_reflns_number_total 3235
_reflns_threshold_expression F^2^>2.0\s(F^2^)
_cod_data_source_file c6cc06102h3.cif
_cod_data_source_block ANDW142-FS
_cod_database_code 7125008

loop_
_symmetry_equiv_pos_site_id
_symmetry_equiv_pos_as_xyz
1 +X,+Y,+Z
2 1/2-X,1/2+Y,1/2-Z
3 -X,-Y,-Z
4 1/2+X,1/2-Y,1/2+Z

loop_
_atom_site_label
_atom_site_type_symbol
_atom_site_fract_x
_atom_site_fract_y
_atom_site_fract_z
_atom_site_U_iso_or_equiv
_atom_site_adp_type
_atom_site_occupancy
_atom_site_site_symmetry_multiplicity
_atom_site_site_symmetry_order
_atom_site_calc_flag
_atom_site_refinement_flags
Te1 Te 0.35964(2) 0.118741(13) 0.003716(11) 0.01775(7) Uani 1 4 0 d .
Br1 Br 0.46105(5) 0.06100(2) -0.16681(2) 0.03313(10) Uani 1 4 0 d .
P9 P 0.24783(9) 0.18501(5) 0.12819(4) 0.01490(16) Uani 1 4 0 d .
C1 C 0.3317(4) 0.26433(19) -0.03629(17) 0.0150(6) Uani 1 4 0 d .
C2 C 0.3778(4) 0.2982(2) -0.10949(18) 0.0196(6) Uani 1 4 0 d .
C3 C 0.3649(4) 0.3967(2) -0.13167(18) 0.0218(7) Uani 1 4 0 d .
C4 C 0.3093(4) 0.4618(2) -0.07864(18) 0.0189(6) Uani 1 4 0 d .
C5 C 0.2615(4) 0.4274(2) -0.00398(17) 0.0162(6) Uani 1 4 0 d .
C6 C 0.2046(4) 0.5006(2) 0.04500(18) 0.0177(6) Uani 1 4 0 d .
C7 C 0.1487(4) 0.4763(2) 0.11851(18) 0.0192(6) Uani 1 4 0 d .
C8 C 0.1560(4) 0.3794(2) 0.14394(17) 0.0182(6) Uani 1 4 0 d .
C9 C 0.2168(4) 0.3077(2) 0.09679(17) 0.0155(6) Uani 1 4 0 d .
C10 C 0.2700(4) 0.33025(19) 0.01903(17) 0.0149(6) Uani 1 4 0 d .
C11 C 0.2869(4) 0.5695(2) -0.08100(19) 0.0223(6) Uani 1 4 0 d .
C12 C 0.2160(4) 0.5952(2) 0.00111(19) 0.0217(6) Uani 1 4 0 d .
C13 C 0.0407(4) 0.1311(2) 0.14602(19) 0.0202(6) Uani 1 4 0 d .
C14 C 0.0653(4) 0.0256(2) 0.1709(2) 0.0251(7) Uani 1 4 0 d .
C15 C -0.0928(4) 0.1419(2) 0.0707(2) 0.0294(7) Uani 1 4 0 d .
C16 C 0.4015(4) 0.1815(2) 0.22203(17) 0.0193(6) Uani 1 4 0 d .
C17 C 0.3243(4) 0.2150(2) 0.29840(19) 0.0262(7) Uani 1 4 0 d .
C18 C 0.5613(4) 0.2401(3) 0.2090(2) 0.0320(8) Uani 1 4 0 d .
H2 H 0.41969 0.25396 -0.14647 0.0235 Uiso 1 4 0 calc R
H3 H 0.395 0.41719 -0.1833 0.0261 Uiso 1 4 0 calc R
H7 H 0.10547 0.52415 0.15186 0.0230 Uiso 1 4 0 calc R
H8 H 0.11808 0.363 0.19501 0.0218 Uiso 1 4 0 calc R
H11A H 0.20384 0.58894 -0.12873 0.0267 Uiso 1 4 0 calc R
H11B H 0.3989 0.60186 -0.08455 0.0267 Uiso 1 4 0 calc R
H12A H 0.29558 0.63966 0.03424 0.0260 Uiso 1 4 0 calc R
H12B H 0.1006 0.62566 -0.0097 0.0260 Uiso 1 4 0 calc R
H13 H -0.00295 0.16625 0.1925 0.0242 Uiso 1 4 0 calc R
H14A H 0.105 -0.01071 0.12561 0.0301 Uiso 1 4 0 calc R
H14B H -0.04498 -0.00089 0.1836 0.0301 Uiso 1 4 0 calc R
H14C H 0.15169 0.02079 0.21953 0.0301 Uiso 1 4 0 calc R
H15A H -0.20413 0.11626 0.08266 0.0352 Uiso 1 4 0 calc R
H15B H -0.05425 0.10647 0.02462 0.0352 Uiso 1 4 0 calc R
H15C H -0.1059 0.21003 0.05618 0.0352 Uiso 1 4 0 calc R
H16 H 0.43901 0.1133 0.23132 0.0231 Uiso 1 4 0 calc R
H17A H 0.29092 0.28266 0.29214 0.0314 Uiso 1 4 0 calc R
H17B H 0.41035 0.20746 0.34683 0.0314 Uiso 1 4 0 calc R
H17C H 0.22194 0.1762 0.3052 0.0314 Uiso 1 4 0 calc R
H18A H 0.66335 0.21221 0.24146 0.0384 Uiso 1 4 0 calc R
H18B H 0.5461 0.30647 0.2266 0.0384 Uiso 1 4 0 calc R
H18C H 0.57723 0.23918 0.15071 0.0384 Uiso 1 4 0 calc R

loop_
_atom_site_aniso_label
_atom_site_aniso_U_11
_atom_site_aniso_U_22
_atom_site_aniso_U_33
_atom_site_aniso_U_12
_atom_site_aniso_U_13
_atom_site_aniso_U_23
Te1 0.02141(11) 0.01465(11) 0.01839(11) 0.00272(8) 0.00722(8) 0.00127(8)
Br1 0.0529(2) 0.02453(17) 0.02644(18) 0.00618(15) 0.02286(16) 0.00080(14)
P9 0.0184(4) 0.0130(3) 0.0141(4) 0.0009(3) 0.0051(3) 0.0020(3)
C1 0.0144(13) 0.0148(14) 0.0152(14) 0.0008(11) -0.0006(11) 0.0014(11)
C2 0.0182(14) 0.0233(15) 0.0176(14) 0.0019(12) 0.0039(12) 0.0001(12)
C3 0.0220(16) 0.0266(16) 0.0177(15) 0.0016(13) 0.0061(13) 0.0089(13)
C4 0.0128(14) 0.0216(15) 0.0215(16) -0.0030(12) -0.0012(12) 0.0076(13)
C5 0.0128(14) 0.0181(14) 0.0171(14) -0.0009(11) -0.0012(11) 0.0018(12)
C6 0.0170(15) 0.0137(14) 0.0208(15) 0.0015(11) -0.0050(12) -0.0001(12)
C7 0.0232(15) 0.0163(14) 0.0172(15) -0.0000(12) -0.0005(12) -0.0050(12)
C8 0.0202(15) 0.0221(15) 0.0120(14) 0.0012(12) 0.0008(12) -0.0015(12)
C9 0.0161(14) 0.0156(14) 0.0142(14) 0.0004(11) -0.0013(11) 0.0026(11)
C10 0.0134(14) 0.0153(14) 0.0155(14) -0.0001(11) -0.0005(11) -0.0003(11)
C11 0.0196(15) 0.0183(15) 0.0284(17) -0.0023(12) 0.0011(13) 0.0086(13)
C12 0.0249(16) 0.0140(14) 0.0244(16) -0.0015(12) -0.0035(13) 0.0029(12)
C13 0.0199(15) 0.0205(15) 0.0217(16) -0.0014(12) 0.0085(13) -0.0003(12)
C14 0.0275(17) 0.0195(15) 0.0290(18) -0.0038(13) 0.0066(14) 0.0047(13)
C15 0.0217(16) 0.0273(17) 0.039(2) -0.0006(14) 0.0021(15) 0.0038(15)
C16 0.0233(16) 0.0204(15) 0.0138(14) 0.0024(12) 0.0015(12) 0.0047(12)
C17 0.0389(19) 0.0227(16) 0.0169(15) 0.0041(14) 0.0034(14) 0.0024(13)
C18 0.0235(17) 0.045(2) 0.0262(18) -0.0060(15) -0.0046(14) 0.0056(16)

loop_
_atom_type_symbol
_atom_type_description
_atom_type_scat_dispersion_real
_atom_type_scat_dispersion_imag
_atom_type_scat_source
C C 0.0033 0.0016
;
International Tables for Crystallography
(1992, Vol. C, Tables 4.2.6.8 and 6.1.1.4)
;
H H 0.0000 0.0000
;
International Tables for Crystallography
(1992, Vol. C, Table 6.1.1.4)
;
Te Te -0.5308 1.6751
;
International Tables for Crystallography
(1992, Vol. C, Tables 4.2.6.8 and 6.1.1.4)
;
P P 0.1023 0.0942
;
International Tables for Crystallography
(1992, Vol. C, Tables 4.2.6.8 and 6.1.1.4)
;
Br Br -0.2901 2.4595
;
International Tables for Crystallography
(1992, Vol. C, Tables 4.2.6.8 and 6.1.1.4)
;

loop_
_citation_id
_citation_doi
_citation_year
1 10.1021/acs.organomet.5b00813 2015

loop_
_geom_angle_atom_site_label_1
_geom_angle_atom_site_label_2
_geom_angle_atom_site_label_3
_geom_angle
_geom_angle_publ_flag
P9 Te1 C1 82.39(8) yes
Te1 P9 C9 99.53(10) yes
Te1 P9 C13 112.43(10) yes
Te1 P9 C16 114.89(10) yes
C9 P9 C13 110.24(13) yes
C9 P9 C16 108.54(13) yes
C13 P9 C16 110.58(14) yes
Te1 C1 C2 124.4(2) yes
Te1 C1 C10 116.7(2) yes
C2 C1 C10 118.8(2) yes
C1 C2 C3 122.4(3) yes
C2 C3 C4 119.8(3) yes
C3 C4 C5 117.9(3) yes
C3 C4 C11 133.5(3) yes
C5 C4 C11 108.5(3) yes
C4 C5 C6 112.8(3) yes
C4 C5 C10 123.6(3) yes
C6 C5 C10 123.6(3) yes
C5 C6 C7 118.7(3) yes
C5 C6 C12 108.6(3) yes
C7 C6 C12 132.7(3) yes
C6 C7 C8 119.3(3) yes
C7 C8 C9 122.0(3) yes
P9 C9 C8 124.8(2) yes
P9 C9 C10 115.1(2) yes
C8 C9 C10 119.9(3) yes
C1 C10 C5 117.4(3) yes
C1 C10 C9 126.2(2) yes
C5 C10 C9 116.4(3) yes
C4 C11 C12 104.9(2) yes
C6 C12 C11 105.1(2) yes
P9 C13 C14 110.6(2) yes
P9 C13 C15 110.8(2) yes
C14 C13 C15 111.3(2) yes
P9 C16 C17 113.5(2) yes
P9 C16 C18 109.2(2) yes
C17 C16 C18 111.2(3) yes

loop_
_geom_bond_atom_site_label_1
_geom_bond_atom_site_label_2
_geom_bond_distance
_geom_bond_publ_flag
Te1 P9 2.4935(8) yes
Te1 C1 2.134(3) yes
P9 C9 1.792(3) yes
P9 C13 1.835(3) yes
P9 C16 1.830(3) yes
C1 C2 1.378(4) yes
C1 C10 1.416(4) yes
C2 C3 1.420(4) yes
C3 C4 1.364(4) yes
C4 C5 1.407(4) yes
C4 C11 1.510(4) yes
C5 C6 1.403(4) yes
C5 C10 1.405(4) yes
C6 C7 1.374(4) yes
C6 C12 1.508(4) yes
C7 C8 1.411(4) yes
C8 C9 1.382(4) yes
C9 C10 1.424(4) yes
C11 C12 1.559(5) yes
C13 C14 1.531(4) yes
C13 C15 1.521(4) yes
C16 C17 1.528(4) yes
C16 C18 1.524(5) yes
